data_1521974
loop_
_publ_author_name
'Soubeyroux, J.L.'
'Biris, A.S.'
'Fruchart, D.'

_publ_section_title
;
 Structural studies of Laves phases Zr Co (V1-x Crx) with 0<x<1 and their
 hydrides
;
_journal_name_full 'Journal of Alloys Compd.'
_journal_page_first 88
_journal_page_last 92
_journal_volume 293
_journal_year 1999
_chemical_formula_sum 'Co Cr0.912 D2.9 V0.088 Zr'
_chemical_name_systematic 'Zr Co V0.088 Cr0.912 D2.90'
_space_group_IT_number 194
_symmetry_space_group_name_Hall '-P 6c 2c'
_symmetry_space_group_name_H-M 'P 63/m m c'
_cell_angle_alpha 90
_cell_angle_beta 90
_cell_angle_gamma 120
_cell_formula_units_Z 4
_cell_length_a 5.316
_cell_length_b 5.316
_cell_length_c 8.694
_cell_volume 212.775
_citation_journal_id_ASTM JALCEU
_cod_data_source_file Soubeyroux_JALCEU_1999_49.cif
_cod_data_source_block D2.9Co1Cr0.912V0.088Zr1
_cod_original_cell_volume 212.7748
_cod_original_formula_sum 'D2.9 Co1 Cr0.912 V0.088 Zr1'
_cod_database_code 1521974

loop_
_symmetry_equiv_pos_as_xyz
x,y,z
x-y,x,z+1/2
-y,x-y,z
-x,-y,z+1/2
-x+y,-x,z
y,-x+y,z+1/2
-y,-x,-z+1/2
x-y,-y,-z
x,x-y,-z+1/2
y,x,-z
-x+y,y,-z+1/2
-x,-x+y,-z
-x,-y,-z
-x+y,-x,-z-1/2
y,-x+y,-z
x,y,-z-1/2
x-y,x,-z
-y,x-y,-z-1/2
y,x,z-1/2
-x+y,y,z
-x,-x+y,z-1/2
-y,-x,z
x-y,-y,z-1/2
x,x-y,z

loop_
_atom_site_label
_atom_site_type_symbol
_atom_site_fract_x
_atom_site_fract_y
_atom_site_fract_z
_atom_site_occupancy
_atom_site_U_iso_or_equiv
V2 V 0.829 0.658 0.25 0.044 0.0
Cr1 Cr 0 0 0 0.456 0.0
D4 D 0.209 0.418 0.25 0.107 0.0
V1 V 0 0 0 0.044 0.0
Co1 Co 0 0 0 0.5 0.0
D2 D 0.457 0.914 0.634 0.287 0.0
Co2 Co 0.829 0.658 0.25 0.5 0.0
D3 D 0.465 0.93 0.25 0.373 0.0
Zr1 Zr 0.3333 0.6667 0.0628 1 0.0
D1 D 0.046 0.321 0.564 0.22 0.0
Cr2 Cr 0.829 0.658 0.25 0.456 0.0
